data_7252121
loop_
_publ_author_name
'Lesnikov, Vladislav'
'Sukhorukov, Alexey Yu.'

_publ_section_title
;
 Cyclam(OH)&#x2084; as an adaptable co-former for co-crystals with
 carboxylic acids and phenols
;
_journal_name_full CrystEngComm
_journal_paper_doi 10.1039/D6CE00350H
_journal_year 2026
_chemical_formula_moiety 'C10 H24 N4 O4, 3(C6 H6 O2)'
_chemical_formula_sum 'C28 H42 N4 O10'
_chemical_formula_weight 594.65
_chemical_melting_point 197
_space_group_crystal_system monoclinic
_space_group_IT_number 14
_space_group_name_Hall '-P 2yn'
_space_group_name_H-M_alt 'P 1 21/n 1'
_atom_sites_solution_hydrogens mixed
_atom_sites_solution_primary dual
_atom_sites_solution_secondary difmap
_audit_creation_date 2025-11-10
_audit_creation_method
;
Olex2 1.5
(compiled 2023.03.06 svn.rbb2c1857 for OlexSys, GUI svn.r6748)
;
_audit_update_record
;
2026-04-27 deposited with the CCDC.	2026-06-19 downloaded from the CCDC.
;
_cell_angle_alpha 90
_cell_angle_beta 114.0920(10)
_cell_angle_gamma 90
_cell_formula_units_Z 2
_cell_length_a 12.17360(10)
_cell_length_b 10.14040(10)
_cell_length_c 13.03570(10)
_cell_measurement_reflns_used 19038
_cell_measurement_temperature 100.00(10)
_cell_measurement_theta_max 79.6600
_cell_measurement_theta_min 4.1810
_cell_volume 1469.02(2)
_computing_cell_refinement 'CrysAlisPro 1.171.44.127a (Rigaku OD, 2025)'
_computing_data_collection 'CrysAlisPro system (CCD 44.127a 64-bit (release 27-10-2025))'
_computing_data_reduction 'CrysAlisPro 1.171.44.127a (Rigaku OD, 2025)'
_computing_molecular_graphics 'Olex2 1.5 (Dolomanov et al., 2009)'
_computing_publication_material 'Olex2 1.5 (Dolomanov et al., 2009)'
_computing_structure_refinement 'SHELXL 2018/3 (Sheldrick, 2015)'
_computing_structure_solution 'SHELXT 2014/5 (Sheldrick, 2014)'
_diffrn_ambient_environment N~2~
_diffrn_ambient_temperature 100.00(10)
_diffrn_detector 'Hybrid Pixel Array Detector'
_diffrn_detector_area_resol_mean 10.0000
_diffrn_detector_type HyPix
_diffrn_measured_fraction_theta_full 1.000
_diffrn_measured_fraction_theta_max 0.997
_diffrn_measurement_details
;
List of Runs (angles in degrees, time in seconds):

  # Type    Start    End  Width  t~exp~   \w     \q     \k     \f   Frames
#--------------------------------------------------------------------------
  1  \w   -122.00 -29.00   0.50    0.25    --  -46.80 -15.00 -21.00  186
  2  \w    -25.00  29.00   0.50    0.25    --  -46.80  15.00 149.00  108
  3  \w     29.00 123.00   0.50    0.25    --   46.80  15.00 149.00  188
  4  \w   -167.00 -74.00   0.50    1.00    --  -91.75 -15.00 -21.00  186
  5  \w     96.00 178.00   0.50    1.00    --  113.25  15.00 149.00  164
  6  \w     96.00 178.00   0.50    1.00    --  113.25  15.00 149.00  164
  7  \w    -27.00  29.00   0.50    0.25    --  -46.80  19.00-180.00  112
  8  \w    -27.00  29.00   0.50    0.25    --  -46.80  19.00 -60.00  112
  9  \w     34.00  96.00   0.50    0.25    --   46.80-125.00-180.00  124
 10  \w    -28.00  24.00   0.50    0.25    --   46.80 -15.00 -21.00  104
 11  \w    -85.00 -19.00   0.50    1.00    --  -91.75 125.00-150.00  132
 12  \w     41.00 111.00   0.50    1.00    --  113.25-125.00-150.00  140
 13  \w     41.00 111.00   0.50    1.00    --  113.25-125.00-150.00  140
 14  \w     41.00  71.00   0.50    1.00    --  113.25 -61.00 150.00   60
 15  \w     41.00  71.00   0.50    1.00    --  113.25 -61.00  90.00   60
 16  \w     41.00  71.00   0.50    1.00    --  113.25 -61.00 -30.00   60
 17  \w     41.00 106.00   0.50    1.00    --  113.25 -95.00-150.00  130
 18  \w     41.00 106.00   0.50    1.00    --  113.25 -95.00-150.00  130
 19  \w     96.00 178.00   0.50    1.00    --  113.25  15.00  90.00  164
 20  \w     41.00 105.00   0.50    1.00    --  113.25 -77.00-120.00  128
 21  \w     41.00  71.00   0.50    1.00    --  113.25 -61.00-120.00   60
 22  \w     90.00 178.00   0.50    1.00    --  113.25  77.00  60.00  176
 23  \w     41.00 106.00   0.50    1.00    --  113.25 -95.00  30.00  130
 24  \w     41.00 106.00   0.50    1.00    --  113.25 -95.00-120.00  130
 25  \w     95.00 178.00   0.50    1.00    --  113.25 125.00 -30.00  166
 26  \w     41.00 105.00   0.50    1.00    --  113.25 -77.00 -90.00  128
 27  \w     44.00  70.00   0.50    1.00    --  113.25 -61.00-150.00   52
 28  \w     49.00  75.00   0.50    1.00    --  113.25 -78.00-157.68   52
 29  \w     83.00 109.00   0.50    1.00    --  113.25 -78.00-157.68   52
 30  \w     41.00  71.00   0.50    1.00    --  113.25-125.00 -90.00   60
 31  \w     69.00  95.00   0.50    1.00    --  113.25 -77.00 -60.00   52
 32  \w     96.00 123.00   0.50    1.00    --  113.25  15.00  90.00   54
 33  \w     99.00 139.00   0.50    1.00    --  113.25  30.00 150.00   80
 34  \w     54.00  96.00   0.50    1.00    --  113.25 -77.00 120.00   84
 35  \w     76.00 102.00   0.50    1.00    --  113.25 -95.00-180.00   52
 36  \w     48.00  73.00   0.50    1.00    --  113.25-125.00   0.00   50
 37  \w     99.00 161.00   0.50    1.00    --  113.25  45.00 -90.00  124
 38  \w    110.00 176.00   0.50    1.00    --  113.25  45.00   0.00  132
 39  \w    144.00 170.00   0.50    1.00    --  113.25  30.00 150.00   52
 40  \w     45.00  70.00   0.50    1.00    --  113.25 -77.00-150.00   50
 41  \w    106.00 158.00   0.50    1.00    --  113.25  30.00  60.00  104
 42  \w     80.00 106.00   0.50    1.00    --  113.25 -95.00  30.00   52
 43  \w     83.00 109.00   0.50    1.00    --  113.25-125.00  60.00   52
 44  \w     86.00 111.00   0.50    1.00    --  113.25-125.00 150.00   50
 45  \w    114.00 145.00   0.50    1.00    --  113.25  30.00 -30.00   62
 46  \w    100.00 150.00   0.50    1.00    --  113.25  30.00   0.00  100
 47  \w    127.00 175.00   0.50    1.00    --  113.25  61.00-150.00   96
 48  \w    115.00 141.00   0.50    1.00    --  113.25  15.00 -90.00   52
 49  \w    144.00 170.00   0.50    1.00    --  113.25 125.00-150.00   52
 50  \w    107.00 138.00   0.50    1.00    --  113.25 -81.00 170.41   62
 51  \w     41.00  66.00   0.50    1.00    --  113.25 -61.00 -90.00   50
;
_diffrn_measurement_device 'four-circle diffractometer'
_diffrn_measurement_device_type 'XtaLAB Synergy, Dualflex, HyPix'
_diffrn_measurement_method '\w scans'
_diffrn_orient_matrix_type 'CrysAlisPro convention (1999,Acta A55,543-557)'
_diffrn_orient_matrix_UB_11 0.1364399000
_diffrn_orient_matrix_UB_12 -0.0132378000
_diffrn_orient_matrix_UB_13 0.0337215000
_diffrn_orient_matrix_UB_21 -0.0233397000
_diffrn_orient_matrix_UB_22 -0.0273044000
_diffrn_orient_matrix_UB_23 -0.1234436000
_diffrn_orient_matrix_UB_31 0.0078468000
_diffrn_orient_matrix_UB_32 0.1488399000
_diffrn_orient_matrix_UB_33 -0.0196151000
_diffrn_radiation_monochromator mirror
_diffrn_radiation_probe x-ray
_diffrn_radiation_type 'Cu K\a'
_diffrn_radiation_wavelength 1.54184
_diffrn_reflns_av_R_equivalents 0.0244
_diffrn_reflns_av_unetI/netI 0.0143
_diffrn_reflns_Laue_measured_fraction_full 1.000
_diffrn_reflns_Laue_measured_fraction_max 0.997
_diffrn_reflns_limit_h_max 15
_diffrn_reflns_limit_h_min -15
_diffrn_reflns_limit_k_max 12
_diffrn_reflns_limit_k_min -9
_diffrn_reflns_limit_l_max 16
_diffrn_reflns_limit_l_min -16
_diffrn_reflns_number 23927
_diffrn_reflns_point_group_measured_fraction_full 1.000
_diffrn_reflns_point_group_measured_fraction_max 0.997
_diffrn_reflns_theta_full 67.684
_diffrn_reflns_theta_max 79.788
_diffrn_reflns_theta_min 4.191
_diffrn_source 'micro-focus sealed X-ray tube'
_diffrn_source_type 'PhotonJet (Cu) X-ray Source'
_exptl_absorpt_coefficient_mu 0.855
_exptl_absorpt_correction_T_max 1.000
_exptl_absorpt_correction_T_min 0.419
_exptl_absorpt_correction_type gaussian
_exptl_absorpt_process_details
;
CrysAlisPro 1.171.44.127a (Rigaku Oxford Diffraction, 2025)
Numerical absorption correction based on gaussian integration over
a multifaceted crystal model
Empirical absorption correction using spherical harmonics,
implemented in SCALE3 ABSPACK scaling algorithm.
;
_exptl_crystal_colour colourless
_exptl_crystal_colour_primary colourless
_exptl_crystal_density_diffrn 1.344
_exptl_crystal_density_method 'not measured'
_exptl_crystal_description block
_exptl_crystal_F_000 636
_exptl_crystal_size_max 0.77
_exptl_crystal_size_mid 0.2
_exptl_crystal_size_min 0.15
_refine_diff_density_max 0.260
_refine_diff_density_min -0.289
_refine_diff_density_rms 0.048
_refine_ls_extinction_method none
_refine_ls_goodness_of_fit_ref 1.051
_refine_ls_hydrogen_treatment mixed
_refine_ls_matrix_type full
_refine_ls_number_parameters 205
_refine_ls_number_reflns 3199
_refine_ls_number_restraints 0
_refine_ls_restrained_S_all 1.051
_refine_ls_R_factor_all 0.0345
_refine_ls_R_factor_gt 0.0339
_refine_ls_shift/su_max 0.000
_refine_ls_shift/su_mean 0.000
_refine_ls_structure_factor_coef Fsqd
_refine_ls_weighting_details 'w=1/[\s^2^(Fo^2^)+(0.0415P)^2^+0.6228P] where P=(Fo^2^+2Fc^2^)/3'
_refine_ls_weighting_scheme calc
_refine_ls_wR_factor_gt 0.0860
_refine_ls_wR_factor_ref 0.0866
_reflns_Friedel_coverage 0.000
_reflns_number_gt 3121
_reflns_number_total 3199
_reflns_threshold_expression 'I > 2\s(I)'
_cod_data_source_file d6ce00350h2.cif
_cod_data_source_block cyclam(OH)42HQ
_cod_database_code 7252121
_shelx_shelxl_version_number 2018/3
_chemical_oxdiff_formula C22H36N4O8
_chemical_oxdiff_usercomment LVK1011
_shelx_space_group_comment
;
The symmetry employed for this shelxl refinement is uniquely defined
by the following loop, which should always be used as a source of
symmetry information in preference to the above space-group names.
They are only intended as comments.
;
_shelx_estimated_absorpt_t_max 0.883
_shelx_estimated_absorpt_t_min 0.559
_diffrn_oxdiff_digest_od_ed
;

;
_diffrn_oxdiff_measurement_exp_name 25LVK_R25.par
_olex2_refinement_description
;
1. Fixed Uiso
 At 1.2 times of:
  All C(H,H) groups, H13 of C13, H14 of C14, H7 of C7, H8 of C8, H11 of C11,
  H10 of C10
 At 1.5 times of:
  All N(H) groups, H1 of C1, All O(H,H,H) groups
2.a Secondary CH2 refined with riding coordinates:
 C1(H1A,H1B), C2(H2A,H2B), C3(H3A,H3B), C4(H4A,H4B), C5(H5A,H5B)
2.b Aromatic/amide H refined with riding coordinates:
 C10(H10), C11(H11), C13(H13), C14(H14), C7(H7), C8(H8)
;
_olex2_submission_special_instructions 'No special instructions were received'
_oxdiff_exptl_absorpt_empirical_details
;
Empirical correction (ABSPACK) includes:
- Absorption correction using spherical harmonics
- Frame scaling
;
_oxdiff_exptl_absorpt_empirical_full_max 1.145
_oxdiff_exptl_absorpt_empirical_full_min 0.832

loop_
_space_group_symop_operation_xyz
'x, y, z'
'-x+1/2, y+1/2, -z+1/2'
'-x, -y, -z'
'x-1/2, -y-1/2, z-1/2'

loop_
_atom_site_label
_atom_site_type_symbol
_atom_site_fract_x
_atom_site_fract_y
_atom_site_fract_z
_atom_site_U_iso_or_equiv
_atom_site_adp_type
_atom_site_occupancy
_atom_site_site_symmetry_order
_atom_site_calc_flag
_atom_site_refinement_flags_posn
_atom_site_refinement_flags_adp
_atom_site_refinement_flags_occupancy
_atom_site_disorder_assembly
_atom_site_disorder_group
O2 O -0.14931(7) 0.42166(8) 0.25921(6) 0.01984(17) Uani 1 1 d . . . . .
O3 O 0.35857(7) 0.70411(10) 0.44126(7) 0.0309(2) Uani 1 1 d . . . . .
O4 O 0.81682(7) 0.85557(10) 0.73064(7) 0.0286(2) Uani 1 1 d . . . . .
O5 O 0.04574(7) 0.73571(7) 0.55377(6) 0.01794(16) Uani 1 1 d . . . . .
O1 O 0.20745(6) 0.61840(7) 0.51396(6) 0.01705(16) Uani 1 1 d . . . . .
H5 H 0.1039(14) 0.7028(15) 0.5357(12) 0.026 Uiso 1 1 d . U . . .
H2 H -0.1273(13) 0.3573(16) 0.3065(13) 0.026 Uiso 1 1 d . U . . .
H4 H 0.8329(13) 0.8306(15) 0.7979(14) 0.026 Uiso 1 1 d . U . . .
N1 N 0.15893(7) 0.49225(8) 0.47983(7) 0.01423(18) Uani 1 1 d . . . . .
N2 N -0.09578(7) 0.53598(8) 0.32905(7) 0.01497(18) Uani 1 1 d . . . . .
H3 H 0.3109(13) 0.6669(14) 0.4745(12) 0.022 Uiso 1 1 d . U . . .
C1 C 0.24984(9) 0.38808(10) 0.53984(9) 0.0176(2) Uani 1 1 d . . . . .
H1A H 0.320760 0.398392 0.521613 0.021 Uiso 1 1 calc R U . . .
H1B H 0.214549 0.300019 0.513365 0.021 Uiso 1 1 calc R U . . .
H1 H 0.0978(14) 0.4827(15) 0.5027(12) 0.026 Uiso 1 1 d . U . . .
C9 C 0.70370(9) 0.81270(11) 0.66187(9) 0.0183(2) Uani 1 1 d . . . . .
C10 C 0.64539(10) 0.87633(11) 0.55928(9) 0.0199(2) Uani 1 1 d . . . . .
H10 H 0.684005 0.946788 0.539027 0.024 Uiso 1 1 calc R U . . .
C11 C 0.53089(10) 0.83695(11) 0.48657(9) 0.0203(2) Uani 1 1 d . . . . .
H11 H 0.491750 0.879821 0.416101 0.024 Uiso 1 1 calc R U . . .
C12 C 0.02479(8) 0.86710(10) 0.52657(8) 0.0145(2) Uani 1 1 d . . . . .
C13 C -0.04706(9) 0.93658(10) 0.56772(8) 0.0157(2) Uani 1 1 d . . . . .
H13 H -0.079186 0.893437 0.614078 0.019 Uiso 1 1 calc R U . . .
C14 C -0.07199(9) 1.06928(10) 0.54110(8) 0.0161(2) Uani 1 1 d . . . . .
H14 H -0.121301 1.116512 0.569140 0.019 Uiso 1 1 calc R U . . .
C2 C 0.28975(9) 0.39669(10) 0.66648(9) 0.0191(2) Uani 1 1 d . . . . .
H2A H 0.318644 0.487324 0.691268 0.023 Uiso 1 1 calc R U . . .
H2B H 0.358370 0.335917 0.703147 0.023 Uiso 1 1 calc R U . . .
C3 C 0.10931(9) 0.48021(10) 0.35459(8) 0.0171(2) Uani 1 1 d . . . . .
H3A H 0.081869 0.388613 0.332136 0.021 Uiso 1 1 calc R U . . .
H3B H 0.173078 0.500634 0.328296 0.021 Uiso 1 1 calc R U . . .
C4 C 0.00460(9) 0.57459(10) 0.30059(8) 0.0170(2) Uani 1 1 d . . . . .
H4A H 0.030520 0.665391 0.327497 0.020 Uiso 1 1 calc R U . . .
H4B H -0.021923 0.573433 0.217981 0.020 Uiso 1 1 calc R U . . .
C5 C -0.19116(9) 0.63714(10) 0.29366(9) 0.0182(2) Uani 1 1 d . . . . .
H5A H -0.226933 0.644242 0.210692 0.022 Uiso 1 1 calc R U . . .
H5B H -0.155563 0.723692 0.324936 0.022 Uiso 1 1 calc R U . . .
C6 C 0.47310(9) 0.73532(11) 0.51604(9) 0.0198(2) Uani 1 1 d . . . . .
C7 C 0.53229(10) 0.66880(11) 0.61713(9) 0.0202(2) Uani 1 1 d . . . . .
H7 H 0.494041 0.597304 0.636513 0.024 Uiso 1 1 calc R U . . .
C8 C 0.64782(10) 0.70734(11) 0.68984(9) 0.0192(2) Uani 1 1 d . . . . .
H8 H 0.688581 0.661642 0.758665 0.023 Uiso 1 1 calc R U . . .

loop_
_atom_site_aniso_label
_atom_site_aniso_U_11
_atom_site_aniso_U_22
_atom_site_aniso_U_33
_atom_site_aniso_U_23
_atom_site_aniso_U_13
_atom_site_aniso_U_12
O2 0.0239(4) 0.0149(4) 0.0174(3) -0.0036(3) 0.0050(3) -0.0037(3)
O3 0.0182(4) 0.0554(6) 0.0176(4) 0.0010(4) 0.0058(3) -0.0113(4)
O4 0.0192(4) 0.0479(5) 0.0183(4) -0.0022(4) 0.0073(3) -0.0103(4)
O5 0.0207(4) 0.0114(3) 0.0248(4) 0.0024(3) 0.0124(3) 0.0028(3)
O1 0.0181(3) 0.0114(3) 0.0227(4) -0.0020(3) 0.0095(3) -0.0015(3)
N1 0.0142(4) 0.0120(4) 0.0175(4) 0.0000(3) 0.0076(3) 0.0006(3)
N2 0.0160(4) 0.0118(4) 0.0156(4) -0.0013(3) 0.0049(3) -0.0006(3)
C1 0.0161(5) 0.0146(5) 0.0229(5) 0.0016(4) 0.0086(4) 0.0041(4)
C9 0.0149(5) 0.0242(5) 0.0177(5) -0.0043(4) 0.0085(4) -0.0001(4)
C10 0.0208(5) 0.0176(5) 0.0240(5) 0.0006(4) 0.0121(4) -0.0001(4)
C11 0.0192(5) 0.0223(5) 0.0196(5) 0.0039(4) 0.0082(4) 0.0046(4)
C12 0.0146(4) 0.0116(4) 0.0156(4) 0.0001(3) 0.0045(4) -0.0003(3)
C13 0.0163(4) 0.0156(5) 0.0170(4) 0.0009(4) 0.0086(4) -0.0012(4)
C14 0.0166(5) 0.0152(5) 0.0191(5) -0.0016(4) 0.0098(4) 0.0010(4)
C2 0.0150(5) 0.0184(5) 0.0210(5) 0.0031(4) 0.0043(4) 0.0027(4)
C3 0.0192(5) 0.0176(5) 0.0164(5) -0.0008(4) 0.0094(4) 0.0006(4)
C4 0.0194(5) 0.0168(5) 0.0153(4) 0.0023(4) 0.0078(4) 0.0000(4)
C5 0.0178(5) 0.0162(5) 0.0182(5) 0.0041(4) 0.0050(4) 0.0029(4)
C6 0.0157(5) 0.0275(5) 0.0168(5) -0.0028(4) 0.0073(4) -0.0005(4)
C7 0.0223(5) 0.0228(5) 0.0187(5) -0.0007(4) 0.0117(4) -0.0036(4)
C8 0.0200(5) 0.0243(5) 0.0151(5) 0.0012(4) 0.0089(4) 0.0027(4)

loop_
_atom_type_symbol
_atom_type_description
_atom_type_scat_dispersion_real
_atom_type_scat_dispersion_imag
_atom_type_scat_source
C C 0.0181 0.0091 'International Tables Vol C Tables 4.2.6.8 and 6.1.1.4'
H H 0.0000 0.0000 'International Tables Vol C Tables 4.2.6.8 and 6.1.1.4'
N N 0.0311 0.0180 'International Tables Vol C Tables 4.2.6.8 and 6.1.1.4'
O O 0.0492 0.0322 'International Tables Vol C Tables 4.2.6.8 and 6.1.1.4'

loop_
_exptl_crystal_face_index_h
_exptl_crystal_face_index_k
_exptl_crystal_face_index_l
_exptl_crystal_face_perp_dist
1 0 -1 0.0935
-1 0 1 0.0594
-1 2 1 0.2582
1 -2 -1 0.4026
-1 2 2 0.2325
1 0 -2 0.0995
-1 0 2 0.0728
0 1 1 0.2351
0 0 -1 0.0783
0 0 1 0.1068
0 1 -1 0.2299
0 -1 1 0.3781
1 0 1 0.1121
-1 0 -1 0.0912
-1 2 -1 0.2229
1 1 0 0.2421
1 0 0 0.1244
-1 0 0 0.0957
-2 1 1 0.1610
2 -1 -2 0.1819
1 -1 -2 0.2146

loop_
_geom_angle_atom_site_label_1
_geom_angle_atom_site_label_2
_geom_angle_atom_site_label_3
_geom_angle
_geom_angle_site_symmetry_1
_geom_angle_site_symmetry_3
_geom_angle_publ_flag
N2 O2 H2 103.1(10) . . ?
C6 O3 H3 114.0(9) . . ?
C9 O4 H4 109.0(10) . . ?
C12 O5 H5 112.0(10) . . ?
O1 N1 C1 110.58(7) . . ?
O1 N1 H1 106.7(10) . . ?
O1 N1 C3 110.51(7) . . ?
C1 N1 H1 106.4(9) . . ?
C3 N1 C1 113.27(8) . . ?
C3 N1 H1 109.1(9) . . ?
O2 N2 C4 105.13(7) . . ?
O2 N2 C5 105.32(7) . . ?
C4 N2 C5 111.45(8) . . ?
N1 C1 H1A 109.3 . . ?
N1 C1 H1B 109.3 . . ?
N1 C1 C2 111.51(8) . . ?
H1A C1 H1B 108.0 . . ?
C2 C1 H1A 109.3 . . ?
C2 C1 H1B 109.3 . . ?
O4 C9 C10 117.63(10) . . ?
O4 C9 C8 122.64(10) . . ?
C10 C9 C8 119.71(10) . . ?
C9 C10 H10 120.0 . . ?
C11 C10 C9 120.00(10) . . ?
C11 C10 H10 120.0 . . ?
C10 C11 H11 119.8 . . ?
C10 C11 C6 120.43(10) . . ?
C6 C11 H11 119.8 . . ?
O5 C12 C13 118.10(9) . . ?
O5 C12 C14 122.09(9) . 3_576 ?
C13 C12 C14 119.80(9) . 3_576 ?
C12 C13 H13 120.0 . . ?
C12 C13 C14 120.09(9) . . ?
C14 C13 H13 120.0 . . ?
C12 C14 H14 119.9 3_576 . ?
C13 C14 C12 120.11(9) . 3_576 ?
C13 C14 H14 119.9 . . ?
C1 C2 H2A 108.7 . . ?
C1 C2 H2B 108.7 . . ?
C1 C2 C5 114.13(9) . 3_566 ?
H2A C2 H2B 107.6 . . ?
C5 C2 H2A 108.7 3_566 . ?
C5 C2 H2B 108.7 3_566 . ?
N1 C3 H3A 109.6 . . ?
N1 C3 H3B 109.6 . . ?
N1 C3 C4 110.06(8) . . ?
H3A C3 H3B 108.2 . . ?
C4 C3 H3A 109.6 . . ?
C4 C3 H3B 109.6 . . ?
N2 C4 C3 110.05(8) . . ?
N2 C4 H4A 109.7 . . ?
N2 C4 H4B 109.7 . . ?
C3 C4 H4A 109.7 . . ?
C3 C4 H4B 109.7 . . ?
H4A C4 H4B 108.2 . . ?
N2 C5 C2 111.39(8) . 3_566 ?
N2 C5 H5A 109.4 . . ?
N2 C5 H5B 109.4 . . ?
C2 C5 H5A 109.4 3_566 . ?
C2 C5 H5B 109.4 3_566 . ?
H5A C5 H5B 108.0 . . ?
O3 C6 C11 117.21(10) . . ?
O3 C6 C7 122.96(10) . . ?
C11 C6 C7 119.82(10) . . ?
C6 C7 H7 120.1 . . ?
C6 C7 C8 119.81(10) . . ?
C8 C7 H7 120.1 . . ?
C9 C8 C7 120.16(10) . . ?
C9 C8 H8 119.9 . . ?
C7 C8 H8 119.9 . . ?

loop_
_geom_bond_atom_site_label_1
_geom_bond_atom_site_label_2
_geom_bond_distance
_geom_bond_site_symmetry_2
_geom_bond_publ_flag
O2 H2 0.862(16) . ?
O2 N2 1.4536(10) . ?
O3 H3 0.934(15) . ?
O3 C6 1.3729(13) . ?
O4 H4 0.855(16) . ?
O4 C9 1.3715(13) . ?
O5 H5 0.897(16) . ?
O5 C12 1.3754(12) . ?
O1 N1 1.4031(10) . ?
N1 C1 1.4986(12) . ?
N1 H1 0.913(16) . ?
N1 C3 1.4967(13) . ?
N2 C4 1.4678(13) . ?
N2 C5 1.4751(13) . ?
C1 H1A 0.9900 . ?
C1 H1B 0.9900 . ?
C1 C2 1.5212(15) . ?
C9 C10 1.3905(15) . ?
C9 C8 1.3927(15) . ?
C10 H10 0.9500 . ?
C10 C11 1.3864(15) . ?
C11 H11 0.9500 . ?
C11 C6 1.3875(15) . ?
C12 C13 1.3901(14) . ?
C12 C14 1.3921(14) 3_576 ?
C13 H13 0.9500 . ?
C13 C14 1.3919(14) . ?
C14 H14 0.9500 . ?
C2 H2A 0.9900 . ?
C2 H2B 0.9900 . ?
C2 C5 1.5287(14) 3_566 ?
C3 H3A 0.9900 . ?
C3 H3B 0.9900 . ?
C3 C4 1.5178(14) . ?
C4 H4A 0.9900 . ?
C4 H4B 0.9900 . ?
C5 H5A 0.9900 . ?
C5 H5B 0.9900 . ?
C6 C7 1.3911(15) . ?
C7 H7 0.9500 . ?
C7 C8 1.3931(15) . ?
C8 H8 0.9500 . ?

loop_
_geom_hbond_atom_site_label_D
_geom_hbond_atom_site_label_H
_geom_hbond_atom_site_label_A
_geom_hbond_distance_DH
_geom_hbond_distance_HA
_geom_hbond_distance_DA
_geom_hbond_angle_DHA
_geom_hbond_site_symmetry_A
_geom_hbond_publ_flag
O5 H5 O1 0.897(16) 1.641(16) 2.5286(10) 169.6(15) . yes
O2 H2 O5 0.862(16) 1.928(16) 2.7515(11) 159.4(14) 3_566 yes
O4 H4 O3 0.855(16) 1.799(17) 2.6501(12) 173.2(15) 4_676 yes
O3 H3 O1 0.934(15) 1.619(15) 2.5419(11) 168.9(14) . yes

loop_
_geom_torsion_atom_site_label_1
_geom_torsion_atom_site_label_2
_geom_torsion_atom_site_label_3
_geom_torsion_atom_site_label_4
_geom_torsion
_geom_torsion_site_symmetry_1
_geom_torsion_site_symmetry_2
_geom_torsion_site_symmetry_3
_geom_torsion_site_symmetry_4
_geom_torsion_publ_flag
O2 N2 C4 C3 -75.64(9) . . . . ?
O2 N2 C5 C2 72.11(10) . . . 3_566 ?
O3 C6 C7 C8 -178.93(10) . . . . ?
O4 C9 C10 C11 -179.99(10) . . . . ?
O4 C9 C8 C7 179.43(10) . . . . ?
O5 C12 C13 C14 -179.14(9) . . . . ?
O1 N1 C1 C2 60.28(10) . . . . ?
O1 N1 C3 C4 -64.20(10) . . . . ?
N1 C1 C2 C5 67.18(11) . . . 3_566 ?
N1 C3 C4 N2 -65.59(10) . . . . ?
C1 N1 C3 C4 171.09(8) . . . . ?
C9 C10 C11 C6 0.87(16) . . . . ?
C10 C9 C8 C7 -2.24(16) . . . . ?
C10 C11 C6 O3 178.22(10) . . . . ?
C10 C11 C6 C7 -2.69(16) . . . . ?
C11 C6 C7 C8 2.04(16) . . . . ?
C12 C13 C14 C12 -0.17(16) . . . 3_576 ?
C14 C12 C13 C14 0.17(16) 3_576 . . . ?
C3 N1 C1 C2 -175.05(8) . . . . ?
C4 N2 C5 C2 -174.41(8) . . . 3_566 ?
C5 N2 C4 C3 170.76(8) . . . . ?
C6 C7 C8 C9 0.42(16) . . . . ?
C8 C9 C10 C11 1.60(16) . . . . ?

loop_
_exptl_oxdiff_crystal_face_indexfrac_h
_exptl_oxdiff_crystal_face_indexfrac_k
_exptl_oxdiff_crystal_face_indexfrac_l
_exptl_oxdiff_crystal_face_x
_exptl_oxdiff_crystal_face_y
_exptl_oxdiff_crystal_face_z
0.9997 0.0005 -1.0007 0.1026 0.1002 0.0275
-0.9997 -0.0005 1.0007 -0.1026 -0.1002 -0.0275
-1.0020 1.9988 1.0027 -0.1294 -0.1550 0.2700
1.0020 -1.9988 -1.0027 0.1294 0.1550 -0.2700
-1.0009 1.9981 2.0022 -0.0955 -0.2784 0.2503
0.9986 0.0011 -2.0002 0.0688 0.2236 0.0472
-0.9986 -0.0011 2.0002 -0.0688 -0.2236 -0.0472
-0.0000 0.9990 1.0006 0.0205 -0.1508 0.1291
-0.0011 0.0006 -0.9996 -0.0339 0.1234 0.0197
0.0011 -0.0006 0.9996 0.0339 -0.1234 -0.0197
-0.0023 1.0003 -0.9986 -0.0472 0.0960 0.1685
0.0023 -1.0003 0.9986 0.0472 -0.0960 -0.1685
1.0020 -0.0008 0.9984 0.1704 -0.1466 -0.0118
-1.0020 0.0008 -0.9984 -0.1704 0.1466 0.0118
-1.0043 2.0001 -0.9964 -0.1971 0.0918 0.3094
0.9997 0.9995 -0.0001 0.1232 -0.0506 0.1566
1.0008 -0.0002 -0.0011 0.1365 -0.0232 0.0079
-1.0008 0.0002 0.0011 -0.1365 0.0232 -0.0079
-2.0017 0.9993 1.0028 -0.2525 -0.1044 0.1134
2.0006 -0.9987 -2.0023 0.2187 0.2277 -0.0937
0.9997 -0.9985 -2.0012 0.0821 0.2510 -0.1015
